data_2001940
loop_
_publ_author_name
'Yamasaki, Y.'
'Kurisaki, T.'
'Yamaguchi, T.'
'Wakita, H.'

_publ_section_title
;
 Determination of the absolute configuration of sodium
 (--)~589~-bis(<i>N</i>-methyliminodiacetato)cobaltate(III) trihydate
;
_journal_issue 2
_journal_name_full 'Acta Crystallographica Section C'
_journal_page_first 229
_journal_page_last 231
_journal_paper_doi 10.1107/S0108270192006401
_journal_volume 49
_journal_year 1993
_chemical_formula_moiety 'C10 H14 Co1 N2 O8,3(H2 O1),Na1'
_chemical_formula_sum 'C10 H20 Co N2 Na O11'
_chemical_formula_weight 426.2
_symmetry_cell_setting orthorhombic
_symmetry_space_group_name_Hall 'P 2ac 2ab'
_symmetry_space_group_name_H-M 'P 21 21 21'
_cell_angle_alpha 90
_cell_angle_beta 90
_cell_angle_gamma 90
_cell_formula_units_Z 4
_cell_length_a 11.071(3)
_cell_length_b 16.606(6)
_cell_length_c 8.761(2)
_cell_volume 1610.7(8)
_diffrn_radiation_type Mo
_diffrn_radiation_wavelength 0.7107
_exptl_absorpt_coefficient_mu 1.112
_exptl_crystal_density_diffrn 1.76
_exptl_crystal_density_meas 1.74
_exptl_crystal_F_000 879.92
_cod_data_source_file as1006.cif
_cod_data_source_block as1006_structure_1_of_1
_cod_depositor_comments
;
 Correcting the _atom_site_type_symbol values for atoms 'N(1)' and 'O(3)'.

 Antanas Vaitkus,
 2017-08-10

 Marking attached hydrogen atoms.

 Antanas Vaitkus,
 2017-08-09

 Adding _atom_site_type_symbol label and values.

 Antanas Vaitkus
 2013-04-08
;
_cod_original_cell_volume 1610.7(9)
_cod_original_formula_sum 'C10 H20 Co1 N2 Na1 O11'
_cod_database_code 2001940

loop_
_atom_site_label
_atom_site_type_symbol
_atom_site_fract_x
_atom_site_fract_y
_atom_site_fract_z
_atom_site_U_iso_or_equiv
_atom_site_attached_hydrogens
Co Co .58990(10) .2596 .22820(10) .0176(3) 0
O(1) O .6118(4) .3425(2) .3724(4) .025(2) 0
O(2) O .7060(4) .1950(2) .3319(5) .028(2) 0
N(1) N .4735(4) .2111(3) .3748(6) .020(2) 0
O(3) O .5680(4) .1787(2) .0842(5) .028(2) 0
O(4) O .7202(3) .3021(2) .1114(5) .025(2) 0
N(2) N .4920(4) .3303(3) .0918(6) .019(2) 0
C(1) C .5286(6) .1298(4) .4095(9) .034(4) 2
C(2) C .7024(5) .3719(3) .0547(7) .023(3) 0
O(5) O .7808(4) .4135(2) -.0068(5) .031(2) 0
C(3) C .4788(6) .2869(3) -.0579(6) .025(3) 2
C(4) C .6645(6) .1366(4) .4116(8) .029(3) 0
O(6) O .7256(5) .0859(3) .4765(7) .053(3) 0
C(5) C .4745(6) .2620(4) .5153(7) .031(3) 2
O(7) O .5714(5) .3784(2) .6114(5) .036(3) 0
O(8) O .5295(5) .1593(3) -.1628(5) .040(3) 0
C(6) C .5564(5) .3322(3) .5026(6) .023(3) 0
C(7) C .5297(6) .2025(3) -.0499(7) .027(3) 0
C(8) C .5731(5) .4028(3) .0688(7) .024(3) 2
C(9) C .3729(6) .3637(4) .1417(9) .036(4) 3
C(10) C .3453(5) .1937(4) .3278(9) .036(4) 3
Na Na .9419(2) .47690(10) .1430(3) .0300(12) 0
Ow(1) O .5779(5) .0103(3) .0823(6) .044(3) 2
Ow(2) O .6135(4) -.0177(3) .7055(6) .045(3) 2
Ow(3) O .8086(4) .4538(3) .3461(6) .043(3) 2

loop_
_geom_angle_atom_site_label_1
_geom_angle_atom_site_label_2
_geom_angle_atom_site_label_3
_geom_angle
N(1) Co O(2) 84.3(2)
N(1) Co N(2) 105.8(2)
O(2) Co O(3) 90.3(2)
N(1) Co O(3) 93.5(2)
O(2) Co O(1) 90.3(2)
N(1) Co O(1) 86.9(2)
O(2) Co N(2) 169.6(2)
O(1) Co O(3) 179.4(2)
Co N(2) C(9) 121.5(4)
N(2) Co O(4) 82.6(2)
O(2) Co O(4) 87.4(2)
N(2) Co O(3) 87.0(2)
O(4) Co O(3) 90.1(2)
N(2) Co O(1) 92.4(2)
O(4) Co O(1) 89.6(2)
O(4) Co N(1) 170.9(2)
Co N(1) C(10) 120.8(4)
O(5) Na O(8) 86.0(2)
O(8) Na Ow(2) 84.8(2)
O(8) Na Ow(1) 84.1(2)
Ow(1) Na O(5) 93.0(2)
Ow(3) Na O(8) 92.5(2)
Ow(3) Na O(5) 83.0(2)
O(8) Na O(7) 160.2(2)
Ow(1) Na Ow(3) 174.9(2)
Ow(2) Na O(7) 80.4(2)
O(5) Na O(7) 108.7(2)
Ow(1) Na Ow(2) 86.3(2)
Ow(1) Na O(7) 82.1(2)
Ow(2) Na Ow(3) 97.1(2)
Ow(3) Na O(7) 102.2(2)
Ow(2) Na O(5) 170.8(2)

loop_
_geom_bond_atom_site_label_1
_geom_bond_atom_site_label_2
_geom_bond_distance
Co O(2) 1.905(4)
Co N(1) 1.990(5)
Co O(1) 1.884(3)
O(1) C(6) 1.306(6)
C(6) O(7) 1.235(7)
C(6) C(5) 1.481(8)
C(5) N(1) 1.493(8)
N(1) C(10) 1.506(7)
N(1) C(1) 1.512(8)
C(1) C(4) 1.509(9)
C(4) O(6) 1.221(9)
C(4) O(2) 1.280(8)
C(9) C(10) 3.274(10)
Co O(4) 1.904(4)
Co N(2) 1.995(5)
Co O(3) 1.859(4)
O(3) C(7) 1.310(7)
C(7) O(8) 1.222(7)
C(7) C(3) 1.512(7)
C(3) N(2) 1.504(7)
N(2) C(9) 1.496(8)
N(2) C(8) 1.515(7)
C(8) C(2) 1.526(8)
C(2) O(5) 1.233(7)
C(2) O(4) 1.276(6)
Na O(5) 2.452(5)
Na Ow(3) 2.343(6)
